data_2238587
loop_
_publ_author_name
'Merola, Joseph S.'
'Ngo, Mai'
'Karpin, George W.'

_publ_section_title
;
 Bis[bis(pentamethylcyclopentadienyl)cobalt(III)]
 tetrachloridocobaltate(II) dichloromethane disolvate
;
_journal_coeditor_code ZL2564
_journal_issue 9
_journal_name_full 'Acta Crystallographica Section E'
_journal_page_first m504
_journal_paper_doi 10.1107/S160053681302254X
_journal_volume 69
_journal_year 2013
_chemical_formula_iupac '[Co (C10 H15)2]2 [Co Cl4] , 2C H2 Cl2'
_chemical_formula_moiety '2(C20 H30 Co +), Cl4 Co 2-, 2(C H2 Cl2)'
_chemical_formula_sum 'C42 H64 Cl8 Co3'
_chemical_formula_weight 1029.32
_chemical_name_systematic
;
Bis[bis(pentamethylcyclopentadienyl)cobalt(III)] tetrachloridocobaltate(II)
dichloromethane disolvate
;
_space_group_crystal_system tetragonal
_space_group_IT_number 86
_space_group_name_Hall '-P 4bc'
_space_group_name_H-M_alt 'P 42/n'
_symmetry_space_group_name_Hall '-P 4bc'
_symmetry_space_group_name_H-M 'P 42/n :2'
_atom_sites_solution_hydrogens constr
_atom_sites_solution_primary heavy
_atom_sites_solution_secondary difmap
_audit_creation_method
;
  Olex2 1.2
  (compiled 2013.04.25 svn.r2679, GUI svn.r4466)
;
_cell_angle_alpha 90.00
_cell_angle_beta 90.00
_cell_angle_gamma 90.00
_cell_formula_units_Z 2
_cell_length_a 12.20980(12)
_cell_length_b 12.20980(12)
_cell_length_c 16.2811(3)
_cell_measurement_reflns_used 8251
_cell_measurement_temperature 100.6(9)
_cell_measurement_theta_max 32.2370
_cell_measurement_theta_min 4.1530
_cell_volume 2427.17(6)
_computing_cell_refinement
;
CrysAlisPro (Agilent, 2013)
;
_computing_data_collection
;
CrysAlisPro (Agilent, 2013)
;
_computing_data_reduction
;
CrysAlisPro (Agilent, 2013)
;
_computing_molecular_graphics
;
OLEX2 (Dolomanov <i>et al.</i>, 2009)
;
_computing_publication_material
;
OLEX2 (Dolomanov <i>et al.</i>, 2009)
;
_computing_structure_refinement
;
SHELXL-2013 (Sheldrick, 2008)
;
_computing_structure_solution
;
SHELXS (Sheldrick, 2008)
;
_diffrn_ambient_temperature 100.6(9)
_diffrn_detector_area_resol_mean 16.0122
_diffrn_measured_fraction_theta_full 0.997
_diffrn_measured_fraction_theta_max 0.9428
_diffrn_measurement_device_type 'Agilent Xcalibur (Eos, Gemini ultra)'
_diffrn_measurement_method '\w scans'
_diffrn_radiation_monochromator graphite
_diffrn_radiation_type 'Mo K\a'
_diffrn_radiation_wavelength 0.7107
_diffrn_reflns_av_R_equivalents 0.0373
_diffrn_reflns_limit_h_max 17
_diffrn_reflns_limit_h_min -18
_diffrn_reflns_limit_k_max 12
_diffrn_reflns_limit_k_min -18
_diffrn_reflns_limit_l_max 21
_diffrn_reflns_limit_l_min -24
_diffrn_reflns_number 26858
_diffrn_reflns_theta_full 25.00
_diffrn_reflns_theta_max 32.51
_diffrn_reflns_theta_min 3.44
_exptl_absorpt_coefficient_mu 1.481
_exptl_absorpt_correction_T_max 0.821
_exptl_absorpt_correction_T_min 0.755
_exptl_absorpt_correction_type gaussian
_exptl_absorpt_process_details '(CrysAlisPro; Agilent, 2013)'
_exptl_crystal_colour 'clear green'
_exptl_crystal_density_diffrn 1.408
_exptl_crystal_density_method 'not measured'
_exptl_crystal_description prism
_exptl_crystal_F_000 1066
_exptl_crystal_size_max 0.2655
_exptl_crystal_size_mid 0.2401
_exptl_crystal_size_min 0.182
_refine_diff_density_max 1.213
_refine_diff_density_min -1.069
_refine_ls_extinction_method none
_refine_ls_goodness_of_fit_ref 1.040
_refine_ls_hydrogen_treatment constr
_refine_ls_matrix_type full
_refine_ls_number_parameters 130
_refine_ls_number_reflns 4161
_refine_ls_number_restraints 0
_refine_ls_restrained_S_all 1.040
_refine_ls_R_factor_all 0.0501
_refine_ls_R_factor_gt 0.0367
_refine_ls_shift/su_max 0.001
_refine_ls_shift/su_mean 0.000
_refine_ls_structure_factor_coef Fsqd
_refine_ls_weighting_details 'calc w=1/[\s^2^(Fo^2^)+(0.0319P)^2^+2.9104P] where P=(Fo^2^+2Fc^2^)/3'
_refine_ls_weighting_scheme calc
_refine_ls_wR_factor_gt 0.0835
_refine_ls_wR_factor_ref 0.0909
_reflns_number_gt 3394
_reflns_number_total 4161
_reflns_threshold_expression >2sigma(I)
_cod_data_source_file zl2564.cif
_cod_data_source_block I
_cod_original_cell_volume 2427.17(7)
_cod_database_code 2238587

loop_
_space_group_symop_id
_space_group_symop_operation_xyz
1 'x, y, z'
2 '-y, x+1/2, z+1/2'
3 '-x+1/2, -y+1/2, z'
4 'y+1/2, -x, z+1/2'
5 '-x, -y, -z'
6 'y, -x-1/2, -z-1/2'
7 'x-1/2, y-1/2, -z'
8 '-y-1/2, x, -z-1/2'

loop_
_atom_site_type_symbol
_atom_site_label
_atom_site_fract_x
_atom_site_fract_y
_atom_site_fract_z
_atom_site_U_iso_or_equiv
_atom_site_adp_type
_atom_site_calc_flag
_atom_site_refinement_flags
_atom_site_occupancy
_atom_site_symmetry_multiplicity
_atom_site_disorder_assembly
_atom_site_disorder_group
Co Co1 0.7500 0.2500 0.361342(19) 0.01381(8) Uani d S 1 2 . .
C C1 0.86792(13) 0.37038(14) 0.36190(10) 0.0171(3) Uani d . 1 1 . .
C C2 0.79973(13) 0.38033(14) 0.29066(10) 0.0169(3) Uani d . 1 1 . .
C C3 0.68885(14) 0.39523(14) 0.31700(11) 0.0193(3) Uani d . 1 1 . .
C C4 0.68838(14) 0.39480(15) 0.40471(11) 0.0206(3) Uani d . 1 1 . .
C C5 0.79870(14) 0.37984(14) 0.43257(10) 0.0188(3) Uani d . 1 1 . .
C C6 0.98932(14) 0.35672(16) 0.36341(11) 0.0221(3) Uani d . 1 1 . .
H H6A 1.0095 0.3102 0.4085 0.033 Uiso calc R 1 1 . .
H H6B 1.0235 0.4270 0.3699 0.033 Uiso calc R 1 1 . .
H H6C 1.0131 0.3242 0.3128 0.033 Uiso calc R 1 1 . .
C C7 0.83672(15) 0.38171(16) 0.20305(11) 0.0231(4) Uani d . 1 1 . .
H H7A 0.9052 0.3436 0.1984 0.035 Uiso calc R 1 1 . .
H H7B 0.8459 0.4561 0.1853 0.035 Uiso calc R 1 1 . .
H H7C 0.7828 0.3464 0.1693 0.035 Uiso calc R 1 1 . .
C C8 0.59249(15) 0.41374(17) 0.26198(13) 0.0268(4) Uani d . 1 1 . .
H H8A 0.5987 0.3678 0.2144 0.040 Uiso calc R 1 1 . .
H H8B 0.5906 0.4891 0.2452 0.040 Uiso calc R 1 1 . .
H H8C 0.5263 0.3962 0.2910 0.040 Uiso calc R 1 1 . .
C C9 0.59133(16) 0.41372(19) 0.45881(14) 0.0318(4) Uani d . 1 1 . .
H H9A 0.5256 0.3966 0.4292 0.048 Uiso calc R 1 1 . .
H H9B 0.5896 0.4891 0.4756 0.048 Uiso calc R 1 1 . .
H H9C 0.5965 0.3676 0.5064 0.048 Uiso calc R 1 1 . .
C C10 0.83534(17) 0.38163(18) 0.52022(12) 0.0281(4) Uani d . 1 1 . .
H H10A 0.7814 0.3462 0.5539 0.042 Uiso calc R 1 1 . .
H H10B 0.8443 0.4561 0.5379 0.042 Uiso calc R 1 1 . .
H H10C 0.9039 0.3437 0.5251 0.042 Uiso calc R 1 1 . .
Co Co2 1.2500 0.2500 0.2500 0.01550(10) Uani d S 1 4 . .
Cl Cl1 1.11315(3) 0.29420(4) 0.15956(3) 0.02050(9) Uani d . 1 1 . .
C C11 1.2500 0.2500 0.5298(2) 0.0505(9) Uani d S 1 2 . .
H H 1.2150 0.1964 0.4946 0.061 Uiso calc PR 0.3825(19) 1 A 1
H HA 1.2850 0.3036 0.4946 0.061 Uiso calc PR 0.3825(19) 1 A 1
H HB 1.2469 0.1859 0.4946 0.061 Uiso calc PR 0.1175(19) 1 A 2
H HC 1.2531 0.3141 0.4946 0.061 Uiso calc PR 0.1175(19) 1 A 2
Cl Cl2 1.35262(12) 0.1830(2) 0.58797(8) 0.0726(5) Uani d P 0.765(4) 1 A 1
Cl Cl2A 1.3635(4) 0.2446(6) 0.5851(3) 0.0726(5) Uani d P 0.235(4) 1 A 2

loop_
_atom_site_aniso_label
_atom_site_aniso_U_11
_atom_site_aniso_U_22
_atom_site_aniso_U_33
_atom_site_aniso_U_12
_atom_site_aniso_U_13
_atom_site_aniso_U_23
Co1 0.01106(14) 0.01787(15) 0.01251(14) 0.00152(11) 0.000 0.000
C1 0.0155(7) 0.0193(7) 0.0167(7) -0.0010(6) -0.0006(6) -0.0008(6)
C2 0.0162(7) 0.0183(7) 0.0163(7) 0.0004(6) -0.0001(6) 0.0012(6)
C3 0.0172(7) 0.0186(7) 0.0221(8) 0.0032(6) -0.0017(6) -0.0003(6)
C4 0.0186(8) 0.0208(8) 0.0224(8) 0.0032(6) 0.0015(6) -0.0042(6)
C5 0.0177(7) 0.0217(8) 0.0171(7) -0.0002(6) 0.0007(6) -0.0042(6)
C6 0.0151(7) 0.0317(9) 0.0195(8) -0.0029(7) -0.0005(6) 0.0007(7)
C7 0.0219(8) 0.0304(9) 0.0169(8) -0.0021(7) 0.0005(6) 0.0031(7)
C8 0.0191(8) 0.0298(9) 0.0316(10) 0.0068(7) -0.0050(7) 0.0037(8)
C9 0.0223(9) 0.0390(11) 0.0342(11) 0.0054(8) 0.0083(8) -0.0124(9)
C10 0.0272(9) 0.0399(11) 0.0171(8) -0.0027(8) -0.0007(7) -0.0060(8)
Co2 0.01459(13) 0.01459(13) 0.0173(2) 0.000 0.000 0.000
Cl1 0.01695(18) 0.0238(2) 0.02071(18) 0.00320(14) -0.00162(14) -0.00033(15)
C11 0.056(2) 0.069(3) 0.0266(16) 0.000(2) 0.000 0.000
Cl2 0.0681(7) 0.0970(14) 0.0527(5) 0.0388(9) -0.0021(5) 0.0055(8)
Cl2A 0.0681(7) 0.0970(14) 0.0527(5) 0.0388(9) -0.0021(5) 0.0055(8)

loop_
_atom_type_symbol
_atom_type_description
_atom_type_scat_dispersion_real
_atom_type_scat_dispersion_imag
_atom_type_scat_source
C C 0.0033 0.0016 'International Tables Vol C Tables 4.2.6.8 and 6.1.1.4'
H H 0.0000 0.0000 'International Tables Vol C Tables 4.2.6.8 and 6.1.1.4'
Co Co 0.3494 0.9721 'International Tables Vol C Tables 4.2.6.8 and 6.1.1.4'
Cl Cl 0.1484 0.1585 'International Tables Vol C Tables 4.2.6.8 and 6.1.1.4'

loop_
_exptl_crystal_face_index_h
_exptl_crystal_face_index_k
_exptl_crystal_face_index_l
_exptl_crystal_face_perp_dist
4 -16 5 0.0882
-13 -11 2 0.1183
13 12 -1 0.0591
8 -10 -16 0.1217
-13 4 15 0.1105
9 1 19 0.0855
-9 -3 -19 0.0909
-2 17 -2 0.0898

loop_
_geom_angle_atom_site_label_1
_geom_angle_atom_site_label_2
_geom_angle_atom_site_label_3
_geom_angle_site_symmetry_1
_geom_angle_site_symmetry_3
_geom_angle
C1 Co1 C1 . 3_655 179.49(9)
C2 Co1 C1 . 3_655 139.66(7)
C2 Co1 C1 3_655 3_655 40.78(6)
C2 Co1 C1 . . 40.78(6)
C2 Co1 C1 3_655 . 139.66(7)
C2 Co1 C2 . 3_655 111.91(9)
C3 Co1 C1 . 3_655 111.33(7)
C3 Co1 C1 3_655 3_655 68.86(7)
C3 Co1 C1 3_655 . 111.33(7)
C3 Co1 C1 . . 68.86(7)
C3 Co1 C2 3_655 . 111.35(7)
C3 Co1 C2 . . 40.77(7)
C3 Co1 C2 . 3_655 111.35(7)
C3 Co1 C2 3_655 3_655 40.77(7)
C3 Co1 C3 . 3_655 138.87(10)
C4 Co1 C1 3_655 . 110.99(7)
C4 Co1 C1 . . 68.82(7)
C4 Co1 C1 . 3_655 110.99(7)
C4 Co1 C1 3_655 3_655 68.82(7)
C4 Co1 C2 3_655 3_655 68.47(7)
C4 Co1 C2 3_655 . 138.86(7)
C4 Co1 C2 . . 68.47(7)
C4 Co1 C2 . 3_655 138.86(7)
C4 Co1 C3 3_655 . 179.56(8)
C4 Co1 C3 . . 40.75(7)
C4 Co1 C3 3_655 3_655 40.74(7)
C4 Co1 C3 . 3_655 179.56(8)
C4 Co1 C4 3_655 . 139.65(11)
C4 Co1 C5 3_655 3_655 40.92(7)
C4 Co1 C5 3_655 . 111.46(7)
C4 Co1 C5 . 3_655 111.46(7)
C4 Co1 C5 . . 40.92(7)
C5 Co1 C1 . . 40.79(7)
C5 Co1 C1 3_655 . 138.77(7)
C5 Co1 C1 3_655 3_655 40.79(7)
C5 Co1 C1 . 3_655 138.77(7)
C5 Co1 C2 . 3_655 179.55(7)
C5 Co1 C2 3_655 3_655 68.45(7)
C5 Co1 C2 3_655 . 179.55(7)
C5 Co1 C2 . . 68.45(7)
C5 Co1 C3 3_655 . 139.45(7)
C5 Co1 C3 . . 68.73(7)
C5 Co1 C3 . 3_655 139.45(7)
C5 Co1 C3 3_655 3_655 68.72(7)
C5 Co1 C5 3_655 . 111.19(10)
C2 C1 Co1 . . 69.54(9)
C2 C1 C6 . . 126.87(15)
C5 C1 Co1 . . 69.40(10)
C5 C1 C2 . . 107.49(14)
C5 C1 C6 . . 125.60(15)
C6 C1 Co1 . . 127.98(13)
C1 C2 Co1 . . 69.69(9)
C1 C2 C7 . . 126.67(15)
C3 C2 Co1 . . 69.59(10)
C3 C2 C1 . . 108.52(14)
C3 C2 C7 . . 124.72(15)
C7 C2 Co1 . . 129.17(13)
C2 C3 Co1 . . 69.64(9)
C2 C3 C8 . . 125.70(16)
C4 C3 Co1 . . 69.33(10)
C4 C3 C2 . . 107.63(15)
C4 C3 C8 . . 126.60(16)
C8 C3 Co1 . . 128.79(13)
C3 C4 Co1 . . 69.93(10)
C3 C4 C5 . . 108.25(15)
C3 C4 C9 . . 126.30(17)
C5 C4 Co1 . . 69.73(10)
C5 C4 C9 . . 125.35(17)
C9 C4 Co1 . . 128.93(14)
C1 C5 Co1 . . 69.81(9)
C1 C5 C4 . . 108.10(15)
C1 C5 C10 . . 126.23(16)
C4 C5 Co1 . . 69.34(10)
C4 C5 C10 . . 125.54(16)
C10 C5 Co1 . . 129.57(14)
C1 C6 H6A . . 109.5
C1 C6 H6B . . 109.5
C1 C6 H6C . . 109.5
H6A C6 H6B . . 109.5
H6A C6 H6C . . 109.5
H6B C6 H6C . . 109.5
C2 C7 H7A . . 109.5
C2 C7 H7B . . 109.5
C2 C7 H7C . . 109.5
H7A C7 H7B . . 109.5
H7A C7 H7C . . 109.5
H7B C7 H7C . . 109.5
C3 C8 H8A . . 109.5
C3 C8 H8B . . 109.5
C3 C8 H8C . . 109.5
H8A C8 H8B . . 109.5
H8A C8 H8C . . 109.5
H8B C8 H8C . . 109.5
C4 C9 H9A . . 109.5
C4 C9 H9B . . 109.5
C4 C9 H9C . . 109.5
H9A C9 H9B . . 109.5
H9A C9 H9C . . 109.5
H9B C9 H9C . . 109.5
C5 C10 H10A . . 109.5
C5 C10 H10B . . 109.5
C5 C10 H10C . . 109.5
H10A C10 H10B . . 109.5
H10A C10 H10C . . 109.5
H10B C10 H10C . . 109.5
Cl1 Co2 Cl1 3_755 6_676 114.385(12)
Cl1 Co2 Cl1 3_755 . 100.04(2)
Cl1 Co2 Cl1 6_676 . 114.385(11)
Cl1 Co2 Cl1 3_755 8_746 114.386(11)
Cl1 Co2 Cl1 6_676 8_746 100.04(2)
Cl1 Co2 Cl1 . 8_746 114.385(11)
H C11 HA . . 107.5
H C11 HC . . 102.2
HA C11 HB . . 102.2
HB C11 HC . . 107.6
Cl2 C11 H 3_755 . 108.4
Cl2 C11 H . . 108.4
Cl2 C11 HA 3_755 . 108.4
Cl2 C11 HA . . 108.4
Cl2 C11 HB 3_755 . 131.4
Cl2 C11 HB . . 88.3
Cl2 C11 HC 3_755 . 88.3
Cl2 C11 HC . . 131.4
Cl2 C11 Cl2 . 3_755 115.3(2)
Cl2A C11 H 3_755 . 88.8
Cl2A C11 H . . 131.6
Cl2A C11 HA 3_755 . 131.6
Cl2A C11 HA . . 88.8
Cl2A C11 HB . . 108.7
Cl2A C11 HB 3_755 . 108.7
Cl2A C11 HC . . 108.7
Cl2A C11 HC 3_755 . 108.7
Cl2A C11 Cl2 . 3_755 108.7(2)
Cl2A C11 Cl2 3_755 . 108.7(2)
Cl2A C11 Cl2A . 3_755 114.1(4)

loop_
_geom_bond_atom_site_label_1
_geom_bond_atom_site_label_2
_geom_bond_site_symmetry_2
_geom_bond_distance
Co1 C1 3_655 2.0576(17)
Co1 C1 . 2.0576(17)
Co1 C2 3_655 2.0556(17)
Co1 C2 . 2.0556(17)
Co1 C3 . 2.0550(17)
Co1 C3 3_655 2.0550(17)
Co1 C4 3_655 2.0470(17)
Co1 C4 . 2.0470(17)
Co1 C5 3_655 2.0521(17)
Co1 C5 . 2.0522(17)
C1 C2 . 1.433(2)
C1 C5 . 1.432(2)
C1 C6 . 1.492(2)
C2 C3 . 1.432(2)
C2 C7 . 1.496(2)
C3 C4 . 1.428(3)
C3 C8 . 1.496(2)
C4 C5 . 1.433(2)
C4 C9 . 1.494(3)
C5 C10 . 1.496(3)
C6 H6A . 0.9600
C6 H6B . 0.9600
C6 H6C . 0.9600
C7 H7A . 0.9600
C7 H7B . 0.9600
C7 H7C . 0.9600
C8 H8A . 0.9600
C8 H8B . 0.9600
C8 H8C . 0.9600
C9 H9A . 0.9600
C9 H9B . 0.9600
C9 H9C . 0.9600
C10 H10A . 0.9600
C10 H10B . 0.9600
C10 H10C . 0.9600
Co2 Cl1 6_676 2.2915(4)
Co2 Cl1 3_755 2.2915(4)
Co2 Cl1 . 2.2915(4)
Co2 Cl1 8_746 2.2915(4)
C11 H . 0.9700
C11 HA . 0.9700
C11 HB . 0.9700
C11 HC . 0.9700
C11 Cl2 3_755 1.771(2)
C11 Cl2 . 1.771(2)
C11 Cl2A 3_755 1.654(5)
C11 Cl2A . 1.654(5)

loop_
_geom_hbond_atom_site_label_D
_geom_hbond_atom_site_label_H
_geom_hbond_atom_site_label_A
_geom_hbond_site_symmetry_A
_geom_hbond_distance_DH
_geom_hbond_distance_HA
_geom_hbond_distance_DA
_geom_hbond_angle_DHA
C11 H Cl1 8_746 0.97 2.71 3.548(3) 145.0
C11 HA Cl1 6_676 0.97 2.71 3.548(3) 145.0
